data_1545140
loop_
_publ_author_name
'Wang, Xiao'
'Yang, Peng'
'Zhang, Yong'
'Tang, Chao-Zhe'
'Tian, Fang'
'Peng, Lin'
'Wang, Li-Xin'

_publ_section_title
;
 Isatin N,N'-Cyclic Azomethine Imine 1,3-Dipole and Abnormal [3 +
 2]-Cycloaddition with Maleimide in the Presence of
 1,4-Diazabicyclo[2.2.2]octane.
;
_journal_issue 3
_journal_name_full 'Organic letters'
_journal_page_first 646
_journal_page_last 649
_journal_paper_doi 10.1021/acs.orglett.6b03815
_journal_volume 19
_journal_year 2017
_chemical_formula_moiety 'C28 H20 Br F N4 O4, 0.5(H2 O)'
_chemical_formula_sum 'C28 H21 Br F N4 O4.5'
_chemical_formula_weight 584.40
_chemical_name_systematic
; 
 ? 
;
_space_group_IT_number 14
_symmetry_cell_setting monoclinic
_symmetry_space_group_name_Hall '-P 2ybc'
_symmetry_space_group_name_H-M 'P 1 21/c 1'
_atom_sites_solution_hydrogens geom
_atom_sites_solution_primary direct
_atom_sites_solution_secondary difmap
_audit_creation_method SHELXL-97
_cell_angle_alpha 90.00
_cell_angle_beta 105.9650(10)
_cell_angle_gamma 90.00
_cell_formula_units_Z 8
_cell_length_a 12.8025(11)
_cell_length_b 25.114(2)
_cell_length_c 15.6410(14)
_cell_measurement_reflns_used 9897
_cell_measurement_temperature 100(2)
_cell_measurement_theta_max 29.10
_cell_measurement_theta_min 2.32
_cell_volume 4835.0(7)
_computing_cell_refinement 'Bruker SAINT'
_computing_data_collection 'Bruker APEX2'
_computing_data_reduction 'Bruker SAINT'
_computing_molecular_graphics 'Bruker SHELXTL'
_computing_publication_material 'Bruker SHELXTL'
_computing_structure_refinement 'SHELXL-97 (Sheldrick, 2008)'
_computing_structure_solution 'SHELXS-97 (Sheldrick, 2008)'
_diffrn_ambient_temperature 100(2)
_diffrn_measured_fraction_theta_full 0.992
_diffrn_measured_fraction_theta_max 0.992
_diffrn_measurement_device_type 'Bruker APEX-II CCD'
_diffrn_measurement_method '\f and \w scans'
_diffrn_radiation_monochromator graphite
_diffrn_radiation_source 'fine-focus sealed tube'
_diffrn_radiation_type MoK\a
_diffrn_radiation_wavelength 0.71073
_diffrn_reflns_av_R_equivalents 0.0431
_diffrn_reflns_av_sigmaI/netI 0.0448
_diffrn_reflns_limit_h_max 17
_diffrn_reflns_limit_h_min -17
_diffrn_reflns_limit_k_max 33
_diffrn_reflns_limit_k_min -34
_diffrn_reflns_limit_l_max 21
_diffrn_reflns_limit_l_min -21
_diffrn_reflns_number 50871
_diffrn_reflns_theta_full 29.42
_diffrn_reflns_theta_max 29.42
_diffrn_reflns_theta_min 1.58
_exptl_absorpt_coefficient_mu 1.756
_exptl_absorpt_correction_T_max 0.8039
_exptl_absorpt_correction_T_min 0.4739
_exptl_absorpt_correction_type multi-scan
_exptl_absorpt_process_details sadabs
_exptl_crystal_colour colourless
_exptl_crystal_density_diffrn 1.606
_exptl_crystal_density_method 'not measured'
_exptl_crystal_description prism
_exptl_crystal_F_000 2376
_exptl_crystal_size_max 0.50
_exptl_crystal_size_mid 0.21
_exptl_crystal_size_min 0.13
_refine_diff_density_max 3.868
_refine_diff_density_min -2.130
_refine_diff_density_rms 0.108
_refine_ls_extinction_method none
_refine_ls_goodness_of_fit_ref 1.026
_refine_ls_hydrogen_treatment constr
_refine_ls_matrix_type full
_refine_ls_number_parameters 694
_refine_ls_number_reflns 13265
_refine_ls_number_restraints 0
_refine_ls_restrained_S_all 1.026
_refine_ls_R_factor_all 0.0791
_refine_ls_R_factor_gt 0.0539
_refine_ls_shift/su_max 0.001
_refine_ls_shift/su_mean 0.000
_refine_ls_structure_factor_coef Fsqd
_refine_ls_weighting_details 'calc w=1/[\s^2^(Fo^2^)+(0.0762P)^2^+9.3332P] where P=(Fo^2^+2Fc^2^)/3'
_refine_ls_weighting_scheme calc
_refine_ls_wR_factor_gt 0.1386
_refine_ls_wR_factor_ref 0.1530
_reflns_number_gt 9818
_reflns_number_total 13265
_reflns_threshold_expression >2sigma(I)
_cod_data_source_file ol6b03815_si_002.cif
_cod_data_source_block mo_wlx_wx1_0m
_cod_depositor_comments
;
The following automatic conversions were performed:

'_symmetry_cell_setting' value 'Monoclinic' changed to 'monoclinic'
according to
/usr/data/users/saulius/crontab/automatic-downloads/rss-feeds/ACS/lib/dictionaries/cif_core.dic
dictionary named 'cif_core.dic' version 2.4.2 from 2011-04-26.

Automatic conversion script
Id: cif_fix_values 4268 2015-11-12 08:31:59Z antanas 

 Adding full bibliography for 1545140--1545141.cif.

2019-02-18
Z value and formula fixed to values more according to usual
chemical conventions.                 miguel
;
_cod_original_formula_sum 'C56 H42 Br2 F2 N8 O9'
_cod_original_formula_weight 1168.80
_cod_original_formula_moiety '2(C28 H20 Br F N4 O4), H2 O'
_cod_original_formula_units_Z 4
_cod_original_cell_volume 4834.9(7)
_cod_original_sg_symbol_H-M 'P 21/c'
_cod_database_code 1545140

loop_
_symmetry_equiv_pos_as_xyz
'x, y, z'
'-x, y+1/2, -z+1/2'
'-x, -y, -z'
'x, -y-1/2, z-1/2'

loop_
_atom_site_label
_atom_site_type_symbol
_atom_site_fract_x
_atom_site_fract_y
_atom_site_fract_z
_atom_site_U_iso_or_equiv
_atom_site_adp_type
_atom_site_occupancy
_atom_site_symmetry_multiplicity
_atom_site_calc_flag
_atom_site_refinement_flags
Br1 Br 0.82001(3) 0.413715(13) 0.73152(2) 0.02419(9) Uani 1 1 d .
Br2 Br 0.31458(4) 0.206474(16) 1.02032(2) 0.03887(12) Uani 1 1 d .
F1 F 0.63529(15) 0.25414(8) 0.20716(15) 0.0288(4) Uani 1 1 d .
F2 F 0.61626(17) -0.08707(9) 0.87648(14) 0.0337(5) Uani 1 1 d .
O1S O 0.1688(8) 0.4185(4) 0.5035(6) 0.179(4) Uani 1 1 d .
O1 O 1.14491(16) 0.37335(8) 0.21254(15) 0.0197(4) Uani 1 1 d .
O2 O 0.72064(17) 0.50910(8) 0.18943(14) 0.0191(4) Uani 1 1 d .
O3 O 0.9122(2) 0.33173(9) 0.42429(15) 0.0233(5) Uani 1 1 d .
O4 O 0.92740(19) 0.51220(8) 0.40111(15) 0.0229(5) Uani 1 1 d .
O5 O 0.62437(17) 0.11563(9) 0.59877(15) 0.0213(4) Uani 1 1 d .
O6 O 0.3616(2) 0.03638(9) 0.81678(15) 0.0271(5) Uani 1 1 d .
O7 O 0.19077(18) -0.01805(9) 0.49137(14) 0.0218(4) Uani 1 1 d .
N1 N 0.9002(2) 0.42309(10) 0.42058(16) 0.0168(5) Uani 1 1 d .
N2 N 1.02933(19) 0.30399(10) 0.15561(16) 0.0155(5) Uani 1 1 d .
N3 N 0.38784(19) 0.11237(9) 0.74344(15) 0.0141(4) Uani 1 1 d .
N4 N 0.2825(2) -0.08898(10) 0.57092(17) 0.0193(5) Uani 1 1 d .
N5 N 0.41538(19) 0.02145(9) 0.55993(16) 0.0146(5) Uani 1 1 d .
N6 N 0.51606(19) 0.04518(9) 0.61380(16) 0.0147(5) Uani 1 1 d .
H6 H 0.5570 0.0315 0.6636 0.018 Uiso 1 1 calc R
O8 O 0.3757(2) 0.17736(9) 0.63774(15) 0.0285(5) Uani 1 1 d .
C30 C 0.5693(3) 0.20330(17) 0.9047(3) 0.0395(9) Uani 1 1 d .
H8 H 0.6384 0.2198 0.9144 0.047 Uiso 1 1 calc R
C1 C 0.7752(3) 0.42501(12) 0.6070(2) 0.0182(6) Uani 1 1 d .
C2 C 0.8528(2) 0.41935(11) 0.56058(19) 0.0167(5) Uani 1 1 d .
H2 H 0.9253 0.4094 0.5902 0.020 Uiso 1 1 calc R
C3 C 0.8209(2) 0.42867(12) 0.4697(2) 0.0178(6) Uani 1 1 d .
C4 C 0.9366(2) 0.37417(11) 0.39874(19) 0.0164(5) Uani 1 1 d .
C5 C 1.0115(2) 0.38409(11) 0.34015(19) 0.0163(5) Uani 1 1 d .
H5 H 1.0838 0.3670 0.3662 0.020 Uiso 1 1 calc R
C6 C 0.9644(2) 0.36724(11) 0.24089(19) 0.0147(5) Uani 1 1 d .
C7 C 1.0592(2) 0.34967(11) 0.20224(19) 0.0155(5) Uani 1 1 d .
C8 C 1.0986(2) 0.27481(12) 0.11096(19) 0.0181(6) Uani 1 1 d .
H8A H 1.1542 0.2993 0.1001 0.022 Uiso 1 1 calc R
H8B H 1.0537 0.2619 0.0526 0.022 Uiso 1 1 calc R
C9 C 1.1547(2) 0.22776(11) 0.16573(19) 0.0148(5) Uani 1 1 d .
C10 C 1.2364(2) 0.23662(12) 0.2439(2) 0.0182(6) Uani 1 1 d .
H10 H 1.2568 0.2720 0.2625 0.022 Uiso 1 1 calc R
C11 C 1.2885(3) 0.19417(13) 0.2950(2) 0.0226(6) Uani 1 1 d .
H11 H 1.3439 0.2007 0.3484 0.027 Uiso 1 1 calc R
C12 C 1.2600(3) 0.14237(13) 0.2682(2) 0.0261(7) Uani 1 1 d .
H12 H 1.2954 0.1133 0.3032 0.031 Uiso 1 1 calc R
C13 C 0.6687(3) 0.43910(13) 0.5644(2) 0.0233(6) Uani 1 1 d .
H13 H 0.6169 0.4427 0.5974 0.028 Uiso 1 1 calc R
C14 C 0.6388(3) 0.44782(16) 0.4735(2) 0.0305(8) Uani 1 1 d .
H14 H 0.5659 0.4571 0.4437 0.037 Uiso 1 1 calc R
C15 C 0.7158(3) 0.44307(14) 0.4256(2) 0.0253(7) Uani 1 1 d .
H15 H 0.6960 0.4497 0.3634 0.030 Uiso 1 1 calc R
C16 C 0.9467(2) 0.46635(12) 0.3886(2) 0.0185(6) Uani 1 1 d .
C17 C 1.0234(2) 0.44509(11) 0.3375(2) 0.0177(6) Uani 1 1 d .
H17 H 1.0999 0.4559 0.3674 0.021 Uiso 1 1 calc R
C18 C 0.8863(2) 0.32103(11) 0.21418(18) 0.0141(5) Uani 1 1 d .
C19 C 0.9270(2) 0.28583(11) 0.16184(19) 0.0152(5) Uani 1 1 d .
C20 C 1.1793(3) 0.13324(13) 0.1900(3) 0.0274(7) Uani 1 1 d .
H20 H 1.1596 0.0978 0.1713 0.033 Uiso 1 1 calc R
C21 C 1.1269(3) 0.17573(12) 0.1386(2) 0.0225(6) Uani 1 1 d .
H21 H 1.0720 0.1691 0.0849 0.027 Uiso 1 1 calc R
C22 C 0.8723(2) 0.24071(12) 0.1237(2) 0.0191(6) Uani 1 1 d .
H22 H 0.9015 0.2176 0.0880 0.023 Uiso 1 1 calc R
C23 C 0.7715(2) 0.23017(12) 0.1398(2) 0.0207(6) Uani 1 1 d .
H23 H 0.7309 0.1994 0.1153 0.025 Uiso 1 1 calc R
C24 C 0.7324(2) 0.26513(12) 0.1916(2) 0.0198(6) Uani 1 1 d .
C25 C 0.7870(2) 0.31076(11) 0.22942(19) 0.0167(5) Uani 1 1 d .
H25 H 0.7572 0.3340 0.2645 0.020 Uiso 1 1 calc R
N7 N 0.92237(19) 0.41617(9) 0.18941(17) 0.0152(5) Uani 1 1 d .
C27 C 0.9922(2) 0.46076(11) 0.2375(2) 0.0179(6) Uani 1 1 d .
H27 H 1.0588 0.4645 0.2164 0.022 Uiso 1 1 calc R
C28 C 0.9183(2) 0.50875(12) 0.2092(2) 0.0190(6) Uani 1 1 d .
H28A H 0.9347 0.5369 0.2554 0.023 Uiso 1 1 calc R
H28B H 0.9249 0.5238 0.1525 0.023 Uiso 1 1 calc R
C29 C 0.8069(2) 0.48522(12) 0.19872(19) 0.0164(5) Uani 1 1 d .
N8 N 0.81699(19) 0.43135(9) 0.20062(16) 0.0140(4) Uani 1 1 d .
H8C H 0.7672 0.4089 0.2076 0.017 Uiso 1 1 calc R
C31 C 0.4065(3) 0.18953(13) 0.9473(2) 0.0258(7) Uani 1 1 d .
C32 C 0.3684(3) 0.15459(12) 0.87758(19) 0.0187(6) Uani 1 1 d .
H32 H 0.3004 0.1373 0.8694 0.022 Uiso 1 1 calc R
C33 C 0.4315(2) 0.14515(12) 0.81937(19) 0.0177(6) Uani 1 1 d .
C34 C 0.3515(2) 0.06064(12) 0.74848(19) 0.0166(5) Uani 1 1 d .
C35 C 0.2958(2) 0.04184(12) 0.65431(18) 0.0154(5) Uani 1 1 d .
H35 H 0.2191 0.0314 0.6497 0.018 Uiso 1 1 calc R
C36 C 0.3537(2) -0.00365(11) 0.61709(18) 0.0150(5) Uani 1 1 d .
C37 C 0.2643(2) -0.03650(12) 0.55056(19) 0.0177(6) Uani 1 1 d .
C38 C 0.2148(3) -0.13152(13) 0.5192(2) 0.0212(6) Uani 1 1 d .
H38A H 0.2611 -0.1629 0.5175 0.025 Uiso 1 1 calc R
H38B H 0.1840 -0.1191 0.4573 0.025 Uiso 1 1 calc R
C39 C 0.1231(2) -0.14818(11) 0.55681(18) 0.0157(5) Uani 1 1 d .
C40 C 0.1227(2) -0.19742(12) 0.5966(2) 0.0182(6) Uani 1 1 d .
H40 H 0.1811 -0.2214 0.6004 0.022 Uiso 1 1 calc R
C41 C 0.0376(3) -0.21210(12) 0.6312(2) 0.0194(6) Uani 1 1 d .
H41 H 0.0382 -0.2460 0.6584 0.023 Uiso 1 1 calc R
C42 C -0.0473(2) -0.17757(13) 0.6259(2) 0.0208(6) Uani 1 1 d .
H42 H -0.1047 -0.1874 0.6504 0.025 Uiso 1 1 calc R
C43 C 0.3583(2) 0.13257(12) 0.65689(19) 0.0174(6) Uani 1 1 d .
C44 C 0.2974(2) 0.08964(12) 0.59408(19) 0.0159(5) Uani 1 1 d .
H44 H 0.2214 0.1017 0.5651 0.019 Uiso 1 1 calc R
C45 C 0.3520(2) 0.07019(12) 0.52188(18) 0.0153(5) Uani 1 1 d .
H45 H 0.2957 0.0614 0.4653 0.018 Uiso 1 1 calc R
C46 C 0.5379(2) 0.09119(11) 0.57646(19) 0.0160(5) Uani 1 1 d .
C47 C 0.4384(2) 0.10643(12) 0.50357(19) 0.0176(6) Uani 1 1 d .
H47A H 0.4486 0.0995 0.4441 0.021 Uiso 1 1 calc R
H47B H 0.4198 0.1444 0.5078 0.021 Uiso 1 1 calc R
C48 C 0.4156(2) -0.04624(12) 0.67842(19) 0.0174(6) Uani 1 1 d .
C49 C 0.3700(2) -0.09574(12) 0.6477(2) 0.0185(6) Uani 1 1 d .
C50 C -0.0492(2) -0.12842(13) 0.5848(2) 0.0211(6) Uani 1 1 d .
H50 H -0.1085 -0.1049 0.5805 0.025 Uiso 1 1 calc R
C51 C 0.0350(2) -0.11354(12) 0.5502(2) 0.0193(6) Uani 1 1 d .
H51 H 0.0332 -0.0799 0.5220 0.023 Uiso 1 1 calc R
C52 C 0.4070(3) -0.14259(13) 0.6920(2) 0.0239(6) Uani 1 1 d .
H52 H 0.3761 -0.1759 0.6699 0.029 Uiso 1 1 calc R
C53 C 0.4915(3) -0.13930(14) 0.7704(2) 0.0268(7) Uani 1 1 d .
H53 H 0.5186 -0.1706 0.8031 0.032 Uiso 1 1 calc R
C54 C 0.5352(3) -0.09023(14) 0.8000(2) 0.0249(7) Uani 1 1 d .
C55 C 0.5000(2) -0.04335(12) 0.7550(2) 0.0202(6) Uani 1 1 d .
H55 H 0.5329 -0.0102 0.7762 0.024 Uiso 1 1 calc R
C56 C 0.5322(3) 0.16912(15) 0.8323(2) 0.0294(7) Uani 1 1 d .
H56 H 0.5751 0.1624 0.7927 0.035 Uiso 1 1 calc R
C57 C 0.5074(3) 0.21349(15) 0.9621(2) 0.0360(9) Uani 1 1 d .
H57 H 0.5336 0.2367 1.0113 0.043 Uiso 1 1 calc R

loop_
_atom_site_aniso_label
_atom_site_aniso_U_11
_atom_site_aniso_U_22
_atom_site_aniso_U_33
_atom_site_aniso_U_23
_atom_site_aniso_U_13
_atom_site_aniso_U_12
Br1 0.02666(17) 0.02923(17) 0.01691(14) 0.00183(12) 0.00639(12) 0.00134(13)
Br2 0.0609(3) 0.0347(2) 0.02308(17) -0.00484(14) 0.01497(17) 0.01700(18)
F1 0.0181(9) 0.0224(10) 0.0505(13) 0.0020(9) 0.0170(9) -0.0039(7)
F2 0.0281(11) 0.0349(12) 0.0323(11) 0.0067(9) -0.0017(9) 0.0025(9)
O1S 0.196(9) 0.182(8) 0.140(7) 0.000(6) 0.011(6) 0.007(6)
O1 0.0144(10) 0.0176(10) 0.0293(11) 0.0037(8) 0.0099(9) 0.0015(8)
O2 0.0186(10) 0.0120(10) 0.0266(11) 0.0003(8) 0.0060(9) 0.0044(8)
O3 0.0353(13) 0.0144(10) 0.0241(11) 0.0026(8) 0.0147(10) 0.0018(9)
O4 0.0287(12) 0.0120(10) 0.0274(11) -0.0008(8) 0.0064(9) 0.0014(9)
O5 0.0163(10) 0.0165(10) 0.0315(12) 0.0016(9) 0.0069(9) -0.0044(8)
O6 0.0464(15) 0.0187(11) 0.0186(10) 0.0003(9) 0.0130(10) -0.0042(10)
O7 0.0233(11) 0.0224(11) 0.0181(10) -0.0016(8) 0.0030(9) -0.0065(9)
N1 0.0187(12) 0.0142(12) 0.0186(12) 0.0002(9) 0.0073(10) 0.0024(9)
N2 0.0140(11) 0.0154(12) 0.0195(11) 0.0034(9) 0.0086(9) 0.0029(9)
N3 0.0147(11) 0.0139(11) 0.0142(11) -0.0006(9) 0.0047(9) 0.0006(9)
N4 0.0219(13) 0.0167(12) 0.0210(12) -0.0061(10) 0.0089(10) -0.0090(10)
N5 0.0134(11) 0.0153(11) 0.0163(11) -0.0024(9) 0.0060(9) -0.0051(9)
N6 0.0128(11) 0.0142(11) 0.0171(11) -0.0004(9) 0.0041(9) -0.0033(9)
O8 0.0504(15) 0.0140(11) 0.0220(11) 0.0017(9) 0.0117(11) 0.0012(10)
C30 0.034(2) 0.039(2) 0.040(2) -0.0028(17) 0.0010(17) -0.0209(17)
C1 0.0226(15) 0.0142(13) 0.0173(13) -0.0016(10) 0.0046(11) -0.0005(11)
C2 0.0172(13) 0.0121(13) 0.0201(14) -0.0013(10) 0.0041(11) 0.0000(10)
C3 0.0179(14) 0.0158(13) 0.0205(14) -0.0017(11) 0.0066(11) 0.0017(11)
C4 0.0183(13) 0.0138(13) 0.0169(13) -0.0012(10) 0.0046(11) 0.0023(11)
C5 0.0141(13) 0.0135(13) 0.0214(14) 0.0040(10) 0.0051(11) 0.0032(10)
C6 0.0140(12) 0.0112(12) 0.0204(13) 0.0026(10) 0.0075(10) 0.0016(10)
C7 0.0151(13) 0.0144(13) 0.0190(13) 0.0066(10) 0.0080(11) 0.0039(10)
C8 0.0187(14) 0.0200(14) 0.0183(13) 0.0016(11) 0.0096(11) 0.0044(11)
C9 0.0140(13) 0.0137(13) 0.0199(13) 0.0000(10) 0.0099(11) 0.0023(10)
C10 0.0180(14) 0.0122(13) 0.0254(15) -0.0009(11) 0.0078(12) 0.0003(11)
C11 0.0180(14) 0.0230(16) 0.0260(15) 0.0037(12) 0.0047(12) 0.0029(12)
C12 0.0229(16) 0.0186(15) 0.0405(19) 0.0090(13) 0.0151(14) 0.0060(12)
C13 0.0185(15) 0.0269(17) 0.0243(15) -0.0066(12) 0.0057(12) 0.0014(12)
C14 0.0197(16) 0.045(2) 0.0256(16) -0.0020(15) 0.0042(13) 0.0106(15)
C15 0.0231(16) 0.0339(18) 0.0176(14) -0.0009(13) 0.0033(12) 0.0083(13)
C16 0.0163(13) 0.0168(14) 0.0202(14) 0.0011(11) 0.0012(11) 0.0000(11)
C17 0.0134(13) 0.0134(13) 0.0265(15) 0.0008(11) 0.0060(11) -0.0012(10)
C18 0.0147(13) 0.0108(12) 0.0172(13) 0.0052(10) 0.0049(10) 0.0025(10)
C19 0.0143(13) 0.0148(13) 0.0174(13) 0.0053(10) 0.0057(10) 0.0030(10)
C20 0.0259(16) 0.0123(14) 0.048(2) -0.0026(13) 0.0170(15) -0.0024(12)
C21 0.0202(15) 0.0190(15) 0.0292(16) -0.0066(12) 0.0084(13) -0.0009(12)
C22 0.0186(14) 0.0167(14) 0.0219(14) 0.0004(11) 0.0055(11) 0.0034(11)
C23 0.0169(14) 0.0140(14) 0.0289(16) 0.0021(12) 0.0026(12) -0.0002(11)
C24 0.0146(13) 0.0156(14) 0.0297(16) 0.0077(12) 0.0070(12) -0.0008(11)
C25 0.0169(13) 0.0134(13) 0.0213(14) 0.0048(10) 0.0076(11) 0.0053(10)
N7 0.0134(11) 0.0109(11) 0.0236(12) 0.0037(9) 0.0088(9) 0.0023(9)
C27 0.0154(13) 0.0120(13) 0.0281(15) 0.0028(11) 0.0089(12) -0.0005(10)
C28 0.0177(14) 0.0127(13) 0.0272(15) 0.0044(11) 0.0072(12) -0.0013(11)
C29 0.0174(13) 0.0146(13) 0.0178(13) 0.0029(10) 0.0057(11) 0.0019(11)
N8 0.0124(11) 0.0102(11) 0.0219(12) 0.0019(9) 0.0086(9) 0.0017(8)
C31 0.0401(19) 0.0183(15) 0.0161(14) 0.0003(11) 0.0027(13) 0.0040(14)
C32 0.0235(15) 0.0165(14) 0.0142(13) 0.0000(10) 0.0022(11) 0.0043(11)
C33 0.0203(14) 0.0145(13) 0.0166(13) 0.0004(10) 0.0020(11) -0.0002(11)
C34 0.0183(13) 0.0166(14) 0.0166(13) -0.0016(10) 0.0077(11) -0.0005(11)
C35 0.0135(13) 0.0187(14) 0.0158(12) -0.0042(10) 0.0070(10) -0.0039(10)
C36 0.0158(13) 0.0154(13) 0.0160(12) -0.0032(10) 0.0079(10) -0.0041(10)
C37 0.0193(14) 0.0189(14) 0.0185(13) -0.0052(11) 0.0111(11) -0.0078(11)
C38 0.0258(15) 0.0191(15) 0.0212(14) -0.0076(11) 0.0107(12) -0.0111(12)
C39 0.0195(14) 0.0155(13) 0.0124(12) -0.0039(10) 0.0051(10) -0.0055(11)
C40 0.0177(14) 0.0164(14) 0.0206(14) -0.0028(11) 0.0054(11) 0.0004(11)
C41 0.0234(15) 0.0173(14) 0.0177(13) 0.0040(11) 0.0061(11) -0.0010(11)
C42 0.0184(14) 0.0264(16) 0.0188(14) -0.0059(12) 0.0073(11) -0.0055(12)
C43 0.0206(14) 0.0165(14) 0.0160(13) 0.0003(10) 0.0066(11) 0.0061(11)
C44 0.0142(13) 0.0187(14) 0.0153(12) -0.0015(10) 0.0050(10) 0.0029(11)
C45 0.0147(13) 0.0177(13) 0.0142(12) -0.0009(10) 0.0053(10) -0.0014(10)
C46 0.0163(13) 0.0143(13) 0.0192(13) -0.0014(10) 0.0077(11) 0.0006(10)
C47 0.0181(14) 0.0179(14) 0.0176(13) -0.0001(11) 0.0065(11) -0.0020(11)
C48 0.0188(14) 0.0177(14) 0.0194(13) -0.0017(11) 0.0114(11) -0.0013(11)
C49 0.0186(14) 0.0188(14) 0.0217(14) -0.0013(11) 0.0115(11) -0.0033(11)
C50 0.0179(14) 0.0205(15) 0.0235(15) -0.0073(12) 0.0032(12) 0.0011(12)
C51 0.0225(15) 0.0128(13) 0.0195(14) 0.0012(11) 0.0006(11) -0.0010(11)
C52 0.0225(15) 0.0183(15) 0.0347(17) -0.0005(13) 0.0145(13) -0.0019(12)
C53 0.0250(16) 0.0222(16) 0.0367(18) 0.0071(13) 0.0141(14) 0.0030(13)
C54 0.0174(14) 0.0299(17) 0.0266(16) 0.0032(13) 0.0047(12) 0.0013(13)
C55 0.0182(14) 0.0207(15) 0.0237(14) -0.0017(11) 0.0093(12) -0.0043(11)
C56 0.0256(17) 0.0334(19) 0.0290(17) 0.0001(14) 0.0074(14) -0.0092(14)
C57 0.049(2) 0.0257(18) 0.0255(17) -0.0056(14) -0.0031(16) -0.0081(16)

loop_
_atom_type_symbol
_atom_type_description
_atom_type_scat_dispersion_real
_atom_type_scat_dispersion_imag
_atom_type_scat_source
C C 0.0033 0.0016 'International Tables Vol C Tables 4.2.6.8 and 6.1.1.4'
H H 0.0000 0.0000 'International Tables Vol C Tables 4.2.6.8 and 6.1.1.4'
N N 0.0061 0.0033 'International Tables Vol C Tables 4.2.6.8 and 6.1.1.4'
O O 0.0106 0.0060 'International Tables Vol C Tables 4.2.6.8 and 6.1.1.4'
F F 0.0171 0.0103 'International Tables Vol C Tables 4.2.6.8 and 6.1.1.4'
Br Br -0.2901 2.4595 'International Tables Vol C Tables 4.2.6.8 and 6.1.1.4'

loop_
_geom_angle_atom_site_label_1
_geom_angle_atom_site_label_2
_geom_angle_atom_site_label_3
_geom_angle
C4 N1 C16 113.3(2)
C4 N1 C3 123.4(2)
C16 N1 C3 123.3(2)
C7 N2 C19 111.4(2)
C7 N2 C8 124.1(2)
C19 N2 C8 124.3(2)
C34 N3 C43 112.9(2)
C34 N3 C33 123.6(2)
C43 N3 C33 122.5(2)
C37 N4 C49 111.2(2)
C37 N4 C38 122.5(3)
C49 N4 C38 126.3(3)
N6 N5 C36 110.9(2)
N6 N5 C45 101.0(2)
C36 N5 C45 105.4(2)
C46 N6 N5 110.7(2)
C46 N6 H6 124.7
N5 N6 H6 124.7
C57 C30 C56 121.0(3)
C57 C30 H8 119.5
C56 C30 H8 119.5
C13 C1 C2 121.7(3)
C13 C1 Br1 120.7(2)
C2 C1 Br1 117.6(2)
C3 C2 C1 117.8(3)
C3 C2 H2 121.1
C1 C2 H2 121.1
C15 C3 C2 121.9(3)
C15 C3 N1 119.5(3)
C2 C3 N1 118.6(3)
O3 C4 N1 124.3(3)
O3 C4 C5 127.4(3)
N1 C4 C5 108.2(2)
C4 C5 C17 105.2(2)
C4 C5 C6 114.8(2)
C17 C5 C6 104.9(2)
C4 C5 H5 110.5
C17 C5 H5 110.5
C6 C5 H5 110.5
N7 C6 C18 111.8(2)
N7 C6 C5 107.3(2)
C18 C6 C5 121.8(2)
N7 C6 C7 103.2(2)
C18 C6 C7 101.6(2)
C5 C6 C7 109.4(2)
O1 C7 N2 126.5(3)
O1 C7 C6 125.3(3)
N2 C7 C6 108.2(2)
N2 C8 C9 112.0(2)
N2 C8 H8A 109.2
C9 C8 H8A 109.2
N2 C8 H8B 109.2
C9 C8 H8B 109.2
H8A C8 H8B 107.9
C21 C9 C10 119.1(3)
C21 C9 C8 121.2(3)
C10 C9 C8 119.7(3)
C11 C10 C9 120.6(3)
C11 C10 H10 119.7
C9 C10 H10 119.7
C12 C11 C10 120.2(3)
C12 C11 H11 119.9
C10 C11 H11 119.9
C11 C12 C20 119.5(3)
C11 C12 H12 120.2
C20 C12 H12 120.2
C14 C13 C1 119.4(3)
C14 C13 H13 120.3
C1 C13 H13 120.3
C13 C14 C15 120.1(3)
C13 C14 H14 120.0
C15 C14 H14 120.0
C3 C15 C14 119.2(3)
C3 C15 H15 120.4
C14 C15 H15 120.4
O4 C16 N1 124.0(3)
O4 C16 C17 127.7(3)
N1 C16 C17 108.4(2)
C16 C17 C5 104.6(2)
C16 C17 C27 114.5(2)
C5 C17 C27 106.1(2)
C16 C17 H17 110.4
C5 C17 H17 110.4
C27 C17 H17 110.4
C25 C18 C19 119.5(3)
C25 C18 C6 131.7(3)
C19 C18 C6 108.7(2)
C22 C19 C18 123.0(3)
C22 C19 N2 127.3(3)
C18 C19 N2 109.8(2)
C12 C20 C21 120.4(3)
C12 C20 H20 119.8
C21 C20 H20 119.8
C9 C21 C20 120.2(3)
C9 C21 H21 119.9
C20 C21 H21 119.9
C19 C22 C23 117.4(3)
C19 C22 H22 121.3
C23 C22 H22 121.3
C24 C23 C22 119.0(3)
C24 C23 H23 120.5
C22 C23 H23 120.5
F1 C24 C23 118.3(3)
F1 C24 C25 118.0(3)
C23 C24 C25 123.7(3)
C18 C25 C24 117.4(3)
C18 C25 H25 121.3
C24 C25 H25 121.3
N8 N7 C6 111.1(2)
N8 N7 C27 100.8(2)
C6 N7 C27 105.6(2)
N7 C27 C28 102.1(2)
N7 C27 C17 105.6(2)
C28 C27 C17 117.4(2)
N7 C27 H27 110.4
C28 C27 H27 110.4
C17 C27 H27 110.4
C29 C28 C27 102.4(2)
C29 C28 H28A 111.3
C27 C28 H28A 111.3
C29 C28 H28B 111.3
C27 C28 H28B 111.3
H28A C28 H28B 109.2
O2 C29 N8 124.4(3)
O2 C29 C28 127.8(3)
N8 C29 C28 107.8(2)
C29 N8 N7 110.1(2)
C29 N8 H8C 125.0
N7 N8 H8C 125.0
C32 C31 C57 121.2(3)
C32 C31 Br2 118.3(3)
C57 C31 Br2 120.4(3)
C31 C32 C33 118.8(3)
C31 C32 H32 120.6
C33 C32 H32 120.6
C56 C33 C32 120.9(3)
C56 C33 N3 120.5(3)
C32 C33 N3 118.5(3)
O6 C34 N3 124.5(3)
O6 C34 C35 127.4(3)
N3 C34 C35 108.0(2)
C34 C35 C44 105.7(2)
C34 C35 C36 116.4(2)
C44 C35 C36 104.9(2)
C34 C35 H35 109.9
C44 C35 H35 109.9
C36 C35 H35 109.9
N5 C36 C48 114.2(2)
N5 C36 C37 103.8(2)
C48 C36 C37 102.2(2)
N5 C36 C35 107.4(2)
C48 C36 C35 120.2(2)
C37 C36 C35 107.5(2)
O7 C37 N4 126.5(3)
O7 C37 C36 125.5(3)
N4 C37 C36 108.0(3)
N4 C38 C39 113.0(2)
N4 C38 H38A 109.0
C39 C38 H38A 109.0
N4 C38 H38B 109.0
C39 C38 H38B 109.0
H38A C38 H38B 107.8
C40 C39 C51 118.9(3)
C40 C39 C38 121.5(3)
C51 C39 C38 119.6(3)
C39 C40 C41 120.7(3)
C39 C40 H40 119.6
C41 C40 H40 119.6
C42 C41 C40 120.0(3)
C42 C41 H41 120.0
C40 C41 H41 120.0
C41 C42 C50 120.1(3)
C41 C42 H42 120.0
C50 C42 H42 120.0
O8 C43 N3 124.2(3)
O8 C43 C44 126.9(3)
N3 C43 C44 108.8(2)
C43 C44 C35 104.5(2)
C43 C44 C45 115.9(2)
C35 C44 C45 106.5(2)
C43 C44 H44 109.9
C35 C44 H44 109.9
C45 C44 H44 109.9
N5 C45 C47 102.8(2)
N5 C45 C44 105.6(2)
C47 C45 C44 116.3(2)
N5 C45 H45 110.6
C47 C45 H45 110.6
C44 C45 H45 110.6
O5 C46 N6 125.4(3)
O5 C46 C47 126.6(3)
N6 C46 C47 108.1(2)
C46 C47 C45 102.3(2)
C46 C47 H47A 111.3
C45 C47 H47A 111.3
C46 C47 H47B 111.3
C45 C47 H47B 111.3
H47A C47 H47B 109.2
C55 C48 C49 119.9(3)
C55 C48 C36 131.7(3)
C49 C48 C36 108.3(3)
C52 C49 C48 122.0(3)
C52 C49 N4 127.8(3)
C48 C49 N4 110.1(3)
C51 C50 C42 120.3(3)
C51 C50 H50 119.8
C42 C50 H50 119.8
C50 C51 C39 120.0(3)
C50 C51 H51 120.0
C39 C51 H51 120.0
C49 C52 C53 117.8(3)
C49 C52 H52 121.1
C53 C52 H52 121.1
C54 C53 C52 119.5(3)
C54 C53 H53 120.3
C52 C53 H53 120.3
F2 C54 C53 119.4(3)
F2 C54 C55 117.6(3)
C53 C54 C55 123.0(3)
C48 C55 C54 117.8(3)
C48 C55 H55 121.1
C54 C55 H55 121.1
C33 C56 C30 118.8(3)
C33 C56 H56 120.6
C30 C56 H56 120.6
C30 C57 C31 119.2(3)
C30 C57 H57 120.4
C31 C57 H57 120.4

loop_
_geom_bond_atom_site_label_1
_geom_bond_atom_site_label_2
_geom_bond_distance
Br1 C1 1.895(3)
Br2 C31 1.900(4)
F1 C24 1.359(3)
F2 C54 1.353(4)
O1 C7 1.219(3)
O2 C29 1.230(3)
O3 C4 1.209(4)
O4 C16 1.205(4)
O5 C46 1.229(4)
O6 C34 1.205(4)
O7 C37 1.216(4)
N1 C4 1.389(4)
N1 C16 1.396(4)
N1 C3 1.439(4)
N2 C7 1.357(4)
N2 C19 1.415(4)
N2 C8 1.467(3)
N3 C34 1.389(4)
N3 C43 1.397(4)
N3 C33 1.427(4)
N4 C37 1.361(4)
N4 C49 1.409(4)
N4 C38 1.470(4)
N5 N6 1.459(3)
N5 C36 1.487(3)
N5 C45 1.498(4)
N6 C46 1.358(4)
N6 H6 0.8800
O8 C43 1.201(4)
C30 C57 1.375(6)
C30 C56 1.395(5)
C30 H8 0.9500
C1 C13 1.388(4)
C1 C2 1.389(4)
C2 C3 1.386(4)
C2 H2 0.9500
C3 C15 1.382(4)
C4 C5 1.519(4)
C5 C17 1.541(4)
C5 C6 1.561(4)
C5 H5 1.0000
C6 N7 1.486(4)
C6 C18 1.514(4)
C6 C7 1.562(4)
C8 C9 1.519(4)
C8 H8A 0.9900
C8 H8B 0.9900
C9 C21 1.390(4)
C9 C10 1.392(4)
C10 C11 1.388(4)
C10 H10 0.9500
C11 C12 1.385(5)
C11 H11 0.9500
C12 C20 1.386(5)
C12 H12 0.9500
C13 C14 1.384(5)
C13 H13 0.9500
C14 C15 1.398(5)
C14 H14 0.9500
C15 H15 0.9500
C16 C17 1.522(4)
C17 C27 1.556(4)
C17 H17 1.0000
C18 C25 1.380(4)
C18 C19 1.400(4)
C19 C22 1.379(4)
C20 C21 1.392(5)
C20 H20 0.9500
C21 H21 0.9500
C22 C23 1.406(4)
C22 H22 0.9500
C23 C24 1.379(4)
C23 H23 0.9500
C24 C25 1.387(4)
C25 H25 0.9500
N7 N8 1.458(3)
N7 C27 1.499(4)
C27 C28 1.521(4)
C27 H27 1.0000
C28 C29 1.510(4)
C28 H28A 0.9900
C28 H28B 0.9900
C29 N8 1.359(4)
N8 H8C 0.8800
C31 C32 1.380(4)
C31 C57 1.386(5)
C32 C33 1.394(4)
C32 H32 0.9500
C33 C56 1.386(4)
C34 C35 1.524(4)
C35 C44 1.529(4)
C35 C36 1.558(4)
C35 H35 1.0000
C36 C48 1.508(4)
C36 C37 1.555(4)
C38 C39 1.510(4)
C38 H38A 0.9900
C38 H38B 0.9900
C39 C40 1.385(4)
C39 C51 1.406(4)
C40 C41 1.392(4)
C40 H40 0.9500
C41 C42 1.375(4)
C41 H41 0.9500
C42 C50 1.388(5)
C42 H42 0.9500
C43 C44 1.521(4)
C44 C45 1.561(4)
C44 H44 1.0000
C45 C47 1.519(4)
C45 H45 1.0000
C46 C47 1.507(4)
C47 H47A 0.9900
C47 H47B 0.9900
C48 C55 1.377(4)
C48 C49 1.401(4)
C49 C52 1.382(4)
C50 C51 1.384(4)
C50 H50 0.9500
C51 H51 0.9500
C52 C53 1.396(5)
C52 H52 0.9500
C53 C54 1.380(5)
C53 H53 0.9500
C54 C55 1.382(5)
C55 H55 0.9500
C56 H56 0.9500
C57 H57 0.9500

loop_
_geom_hbond_atom_site_label_D
_geom_hbond_atom_site_label_H
_geom_hbond_atom_site_label_A
_geom_hbond_distance_DH
_geom_hbond_distance_HA
_geom_hbond_distance_DA
_geom_hbond_angle_DHA
_geom_hbond_site_symmetry_A
N8 H8C O5 0.88 2.22 2.802(3) 123.8 4_565
N6 H6 O2 0.88 2.26 2.901(3) 129.0 4_566

loop_
_geom_torsion_atom_site_label_1
_geom_torsion_atom_site_label_2
_geom_torsion_atom_site_label_3
_geom_torsion_atom_site_label_4
_geom_torsion
C36 N5 N6 C46 -143.2(2)
C45 N5 N6 C46 -31.8(3)
C13 C1 C2 C3 0.5(4)
Br1 C1 C2 C3 -178.7(2)
C1 C2 C3 C15 -0.1(5)
C1 C2 C3 N1 179.9(3)
C4 N1 C3 C15 -104.6(4)
C16 N1 C3 C15 74.0(4)
C4 N1 C3 C2 75.4(4)
C16 N1 C3 C2 -106.0(3)
C16 N1 C4 O3 175.2(3)
C3 N1 C4 O3 -6.0(5)
C16 N1 C4 C5 -3.8(3)
C3 N1 C4 C5 175.0(3)
O3 C4 C5 C17 -173.8(3)
N1 C4 C5 C17 5.2(3)
O3 C4 C5 C6 71.4(4)
N1 C4 C5 C6 -109.6(3)
C4 C5 C6 N7 99.5(3)
C17 C5 C6 N7 -15.5(3)
C4 C5 C6 C18 -31.2(4)
C17 C5 C6 C18 -146.1(2)
C4 C5 C6 C7 -149.2(2)
C17 C5 C6 C7 95.8(2)
C19 N2 C7 O1 176.5(3)
C8 N2 C7 O1 1.4(5)
C19 N2 C7 C6 -3.6(3)
C8 N2 C7 C6 -178.7(2)
N7 C6 C7 O1 69.0(3)
C18 C6 C7 O1 -175.1(3)
C5 C6 C7 O1 -45.0(4)
N7 C6 C7 N2 -110.9(2)
C18 C6 C7 N2 5.0(3)
C5 C6 C7 N2 135.1(2)
C7 N2 C8 C9 99.4(3)
C19 N2 C8 C9 -75.0(3)
N2 C8 C9 C21 111.0(3)
N2 C8 C9 C10 -69.9(3)
C21 C9 C10 C11 -1.0(4)
C8 C9 C10 C11 179.9(3)
C9 C10 C11 C12 0.4(5)
C10 C11 C12 C20 0.2(5)
C2 C1 C13 C14 -0.1(5)
Br1 C1 C13 C14 179.1(3)
C1 C13 C14 C15 -0.8(5)
C2 C3 C15 C14 -0.7(5)
N1 C3 C15 C14 179.3(3)
C13 C14 C15 C3 1.2(6)
C4 N1 C16 O4 -179.0(3)
C3 N1 C16 O4 2.2(5)
C4 N1 C16 C17 0.7(3)
C3 N1 C16 C17 -178.1(3)
O4 C16 C17 C5 -177.7(3)
N1 C16 C17 C5 2.6(3)
O4 C16 C17 C27 -61.9(4)
N1 C16 C17 C27 118.4(3)
C4 C5 C17 C16 -4.6(3)
C6 C5 C17 C16 116.9(2)
C4 C5 C17 C27 -126.1(2)
C6 C5 C17 C27 -4.6(3)
N7 C6 C18 C25 -72.2(4)
C5 C6 C18 C25 56.5(4)
C7 C6 C18 C25 178.4(3)
N7 C6 C18 C19 104.7(3)
C5 C6 C18 C19 -126.5(3)
C7 C6 C18 C19 -4.7(3)
C25 C18 C19 C22 0.2(4)
C6 C18 C19 C22 -177.1(3)
C25 C18 C19 N2 -179.7(2)
C6 C18 C19 N2 2.9(3)
C7 N2 C19 C22 -179.4(3)
C8 N2 C19 C22 -4.3(5)
C7 N2 C19 C18 0.5(3)
C8 N2 C19 C18 175.6(2)
C11 C12 C20 C21 -0.2(5)
C10 C9 C21 C20 1.0(4)
C8 C9 C21 C20 -179.9(3)
C12 C20 C21 C9 -0.4(5)
C18 C19 C22 C23 -0.6(4)
N2 C19 C22 C23 179.3(3)
C19 C22 C23 C24 0.4(4)
C22 C23 C24 F1 -179.4(3)
C22 C23 C24 C25 0.0(5)
C19 C18 C25 C24 0.3(4)
C6 C18 C25 C24 176.9(3)
F1 C24 C25 C18 179.1(3)
C23 C24 C25 C18 -0.4(5)
C18 C6 N7 N8 57.7(3)
C5 C6 N7 N8 -78.3(3)
C7 C6 N7 N8 166.2(2)
C18 C6 N7 C27 166.2(2)
C5 C6 N7 C27 30.1(3)
C7 C6 N7 C27 -85.4(2)
N8 N7 C27 C28 -40.2(3)
C6 N7 C27 C28 -155.9(2)
N8 N7 C27 C17 83.0(2)
C6 N7 C27 C17 -32.7(3)
C16 C17 C27 N7 -92.1(3)
C5 C17 C27 N7 22.8(3)
C16 C17 C27 C28 20.7(4)
C5 C17 C27 C28 135.6(3)
N7 C27 C28 C29 32.4(3)
C17 C27 C28 C29 -82.4(3)
C27 C28 C29 O2 168.3(3)
C27 C28 C29 N8 -12.1(3)
O2 C29 N8 N7 165.4(3)
C28 C29 N8 N7 -14.2(3)
C6 N7 N8 C29 146.4(2)
C27 N7 N8 C29 34.8(3)
C57 C31 C32 C33 -2.5(5)
Br2 C31 C32 C33 174.9(2)
C31 C32 C33 C56 1.8(5)
C31 C32 C33 N3 -175.0(3)
C34 N3 C33 C56 126.7(3)
C43 N3 C33 C56 -66.0(4)
C34 N3 C33 C32 -56.4(4)
C43 N3 C33 C32 110.9(3)
C43 N3 C34 O6 -175.2(3)
C33 N3 C34 O6 -6.8(5)
C43 N3 C34 C35 3.4(3)
C33 N3 C34 C35 171.7(2)
O6 C34 C35 C44 175.1(3)
N3 C34 C35 C44 -3.4(3)
O6 C34 C35 C36 -69.0(4)
N3 C34 C35 C36 112.5(3)
N6 N5 C36 C48 -58.1(3)
C45 N5 C36 C48 -166.6(2)
N6 N5 C36 C37 -168.4(2)
C45 N5 C36 C37 83.0(2)
N6 N5 C36 C35 77.9(3)
C45 N5 C36 C35 -30.7(3)
C34 C35 C36 N5 -98.9(3)
C44 C35 C36 N5 17.5(3)
C34 C35 C36 C48 33.9(4)
C44 C35 C36 C48 150.3(2)
C34 C35 C36 C37 150.0(2)
C44 C35 C36 C37 -93.7(2)
C49 N4 C37 O7 -175.5(3)
C38 N4 C37 O7 2.5(5)
C49 N4 C37 C36 4.0(3)
C38 N4 C37 C36 -178.0(2)
N5 C36 C37 O7 -65.4(3)
C48 C36 C37 O7 175.6(3)
C35 C36 C37 O7 48.2(4)
N5 C36 C37 N4 115.1(2)
C48 C36 C37 N4 -3.8(3)
C35 C36 C37 N4 -131.3(2)
C37 N4 C38 C39 -93.5(3)
C49 N4 C38 C39 84.1(4)
N4 C38 C39 C40 -110.2(3)
N4 C38 C39 C51 70.8(4)
C51 C39 C40 C41 -1.2(4)
C38 C39 C40 C41 179.9(3)
C39 C40 C41 C42 0.0(5)
C40 C41 C42 C50 1.1(5)
C34 N3 C43 O8 175.6(3)
C33 N3 C43 O8 7.1(4)
C34 N3 C43 C44 -1.9(3)
C33 N3 C43 C44 -170.4(2)
O8 C43 C44 C35 -177.8(3)
N3 C43 C44 C35 -0.4(3)
O8 C43 C44 C45 65.3(4)
N3 C43 C44 C45 -117.3(3)
C34 C35 C44 C43 2.3(3)
C36 C35 C44 C43 -121.2(2)
C34 C35 C44 C45 125.5(2)
C36 C35 C44 C45 2.0(3)
N6 N5 C45 C47 38.3(2)
C36 N5 C45 C47 153.8(2)
N6 N5 C45 C44 -84.1(2)
C36 N5 C45 C44 31.4(3)
C43 C44 C45 N5 95.3(3)
C35 C44 C45 N5 -20.5(3)
C43 C44 C45 C47 -18.0(4)
C35 C44 C45 C47 -133.7(3)
N5 N6 C46 O5 -168.2(3)
N5 N6 C46 C47 11.6(3)
O5 C46 C47 C45 -166.8(3)
N6 C46 C47 C45 13.4(3)
N5 C45 C47 C46 -32.0(3)
C44 C45 C47 C46 82.9(3)
N5 C36 C48 C55 73.7(4)
C37 C36 C48 C55 -175.0(3)
C35 C36 C48 C55 -56.2(4)
N5 C36 C48 C49 -109.0(3)
C37 C36 C48 C49 2.3(3)
C35 C36 C48 C49 121.1(3)
C55 C48 C49 C52 0.0(4)
C36 C48 C49 C52 -177.7(3)
C55 C48 C49 N4 177.6(3)
C36 C48 C49 N4 -0.2(3)
C37 N4 C49 C52 174.9(3)
C38 N4 C49 C52 -3.0(5)
C37 N4 C49 C48 -2.5(3)
C38 N4 C49 C48 179.6(3)
C41 C42 C50 C51 -1.0(5)
C42 C50 C51 C39 -0.2(4)
C40 C39 C51 C50 1.3(4)
C38 C39 C51 C50 -179.8(3)
C48 C49 C52 C53 1.0(4)
N4 C49 C52 C53 -176.1(3)
C49 C52 C53 C54 -0.7(5)
C52 C53 C54 F2 179.3(3)
C52 C53 C54 C55 -0.7(5)
C49 C48 C55 C54 -1.3(4)
C36 C48 C55 C54 175.8(3)
F2 C54 C55 C48 -178.3(3)
C53 C54 C55 C48 1.6(5)
C32 C33 C56 C30 -0.4(5)
N3 C33 C56 C30 176.4(3)
C57 C30 C56 C33 -0.4(6)
C56 C30 C57 C31 -0.3(6)
C32 C31 C57 C30 1.8(5)
Br2 C31 C57 C30 -175.6(3)
